data_2008291
loop_
_publ_author_name
'Dahlenburg, Lutz'
'Mertel, Stefan'

_publ_section_title
;Chiral bisphosphanes. V.
 Chloro{<i>rac</i>,<i>trans</i>-1-[chloro(piperidin-1-yl)phosphino]-2-[bis(piperidin-1-yl)phosphino]cyclopentane-<i>P</i>,<i>P</i>'}neopentylplatinum(II)
 acetone solvate
;
_journal_issue 3
_journal_name_full 'Acta Crystallographica Section C'
_journal_page_first 347
_journal_page_last 349
_journal_paper_doi 10.1107/S010827019801498X
_journal_volume 55
_journal_year 1999
_chemical_formula_iupac '[Pt Cl (C5 H11) (C20 H38 Cl N3 P2)], C3 H6 O1'
_chemical_formula_moiety 'C25 H49 Cl2 N3 P2 Pt, C3 H6 O'
_chemical_formula_sum 'C28 H55 Cl2 N3 O P2 Pt'
_chemical_formula_weight 777.68
_chemical_name_systematic
;
 Chloro{rac,trans-[1-(chloro{piperidin-1-yl})phosphino-2-bis(piperidin-1-yl)-
 phosphino]cyclopentane}neopentylplatinum(II) Acetone Solvate
;
_space_group_IT_number 14
_symmetry_cell_setting monoclinic
_symmetry_space_group_name_Hall '-P 2yn'
_symmetry_space_group_name_H-M 'P 1 21/n 1'
_cell_angle_alpha 90.00
_cell_angle_beta 105.950(10)
_cell_angle_gamma 90.00
_cell_formula_units_Z 4
_cell_length_a 9.830(3)
_cell_length_b 23.121(2)
_cell_length_c 15.7010(10)
_cell_measurement_reflns_used 25
_cell_measurement_temperature 293(2)
_cell_measurement_theta_max 14
_cell_measurement_theta_min 9
_cell_volume 3431.1(11)
_computing_cell_refinement CAD-4-PC
_computing_data_collection 'CAD-4-PC (Enraf-Nonius, 1995)'
_computing_data_reduction 'MolEN (Fair, 1990)'
_computing_molecular_graphics 'XP (Siemens, 1990)'
_computing_publication_material SHELXL93
_computing_structure_refinement 'SHELXL93 (Sheldrick, 1993)'
_computing_structure_solution 'SIR92 (Altomare et al., 1992)'
_diffrn_ambient_temperature 293(2)
_diffrn_measurement_device_type 'Enraf-Nonius CAD-4'
_diffrn_measurement_method \w
_diffrn_radiation_monochromator graphite
_diffrn_radiation_source 'fine-focus sealed tube'
_diffrn_radiation_type MoK\a
_diffrn_radiation_wavelength 0.7107
_diffrn_reflns_av_R_equivalents 0.081
_diffrn_reflns_limit_h_max 11
_diffrn_reflns_limit_h_min -11
_diffrn_reflns_limit_k_max 27
_diffrn_reflns_limit_k_min -1
_diffrn_reflns_limit_l_max 18
_diffrn_reflns_limit_l_min -1
_diffrn_reflns_number 7090
_diffrn_reflns_theta_max 25
_diffrn_reflns_theta_min 2.70
_diffrn_standards_decay_% <2
_diffrn_standards_interval_time 60
_diffrn_standards_number 3
_exptl_absorpt_coefficient_mu 4.363
_exptl_absorpt_correction_T_max 0.520
_exptl_absorpt_correction_T_min 0.463
_exptl_absorpt_correction_type 'empirical via \y scans (North et al., 1968)'
_exptl_crystal_colour colourless
_exptl_crystal_density_diffrn 1.505
_exptl_crystal_density_method 'not measured'
_exptl_crystal_description block
_exptl_crystal_F_000 1576
_exptl_crystal_size_max 0.20
_exptl_crystal_size_mid 0.15
_exptl_crystal_size_min 0.15
_refine_diff_density_max 0.811
_refine_diff_density_min -0.744
_refine_ls_extinction_method none
_refine_ls_goodness_of_fit_all 1.041
_refine_ls_goodness_of_fit_ref 1.015
_refine_ls_hydrogen_treatment constr
_refine_ls_matrix_type full
_refine_ls_number_parameters 339
_refine_ls_number_reflns 5938
_refine_ls_number_restraints 0
_refine_ls_R_factor_gt 0.061
_refine_ls_shift/esd_max -0.014
_refine_ls_shift/esd_mean 0.001
_refine_ls_structure_factor_coef Fsqd
_refine_ls_weighting_details 'w = 1/[\s^2^(Fo^2^)+(0.0207P)^2^] where P = (Fo^2^+2Fc^2^)/3'
_refine_ls_weighting_scheme calc
_refine_ls_wR_factor_all 0.103
_refine_ls_wR_factor_ref 0.100
_reflns_number_gt 3241
_reflns_number_total 6024
_reflns_threshold_expression I>2\s(I)
_cod_data_source_file sk1171.cif
_cod_data_source_block sk1171
_cod_depositor_comments
;
The following automatic conversions were performed:

'_refine_ls_weighting_scheme' value 'calc w =
1/[\s^2^(Fo^2^)+(0.0207P)^2^] where P = (Fo^2^+2Fc^2^)/3' was changed
to 'calc'. New tag '_refine_ls_weighting_details' was created. The
value of the new tag was set to 'w = 1/[\s^2^(Fo^2^)+(0.0207P)^2^]
where P = (Fo^2^+2Fc^2^)/3'.

Automatic conversion script
Id: cif_fix_values 3143 2015-03-26 13:38:13Z robertas 
;
_cod_original_cell_volume 3431.0(10)
_cod_original_sg_symbol_H-M 'P 21/n'
_cod_database_code 2008291
_cod_database_fobs_code 2008291

loop_
_symmetry_equiv_pos_as_xyz
'x, y, z'
'-x+1/2, y+1/2, -z+1/2'
'-x, -y, -z'
'x-1/2, -y-1/2, z-1/2'

loop_
_atom_site_aniso_label
_atom_site_aniso_U_11
_atom_site_aniso_U_22
_atom_site_aniso_U_33
_atom_site_aniso_U_12
_atom_site_aniso_U_13
_atom_site_aniso_U_23
Pt 0.0402(2) 0.0413(2) 0.0309(2) 0.0012(3) 0.0091(2) -0.0018(3)
Cl1 0.068(2) 0.068(2) 0.041(2) 0.000(2) -0.002(2) -0.013(2)
Cl2 0.082(3) 0.069(2) 0.053(2) 0.012(2) 0.033(2) -0.009(2)
P1 0.040(2) 0.042(2) 0.038(2) 0.000(2) 0.0105(15) -0.004(2)
P2 0.045(2) 0.037(2) 0.038(2) -0.003(2) 0.019(2) -0.003(2)
N1 0.053(6) 0.027(6) 0.057(6) -0.003(5) 0.018(5) 0.001(5)
N2 0.068(7) 0.035(6) 0.044(6) 0.001(6) 0.028(6) -0.001(5)
N3 0.036(6) 0.039(6) 0.046(6) -0.011(5) 0.019(5) 0.000(5)
C1 0.063(9) 0.032(7) 0.059(8) 0.009(7) 0.014(7) 0.008(6)
C2 0.070(10) 0.068(10) 0.048(8) 0.026(8) 0.034(8) 0.004(8)
C3 0.070(11) 0.138(16) 0.080(11) -0.012(10) 0.032(9) -0.016(11)
C4 0.069(10) 0.123(14) 0.098(12) 0.067(10) 0.050(9) 0.038(11)
C5 0.054(9) 0.115(13) 0.067(10) 0.026(9) 0.025(8) 0.007(10)
C6 0.040(7) 0.027(7) 0.044(7) 0.007(6) 0.013(6) 0.005(6)
C7 0.048(7) 0.044(8) 0.041(6) 0.008(7) 0.020(6) 0.012(7)
C8 0.038(7) 0.059(10) 0.077(9) -0.012(7) 0.027(7) -0.004(7)
C9 0.041(8) 0.063(9) 0.049(8) 0.007(7) 0.008(6) 0.004(7)
C10 0.036(8) 0.058(9) 0.081(10) 0.003(7) 0.006(7) -0.010(8)
C11 0.054(9) 0.047(9) 0.069(10) -0.003(7) 0.012(7) 0.004(8)
C12 0.114(14) 0.044(9) 0.068(10) -0.010(9) 0.028(10) 0.017(8)
C13 0.093(12) 0.073(11) 0.061(10) -0.045(10) 0.012(9) 0.008(9)
C14 0.073(11) 0.108(14) 0.089(12) -0.030(10) 0.032(9) 0.026(10)
C15 0.054(8) 0.089(10) 0.050(7) -0.027(9) -0.008(6) 0.001(9)
C16 0.067(9) 0.054(9) 0.052(8) -0.007(8) 0.037(7) -0.003(7)
C17 0.074(10) 0.053(9) 0.070(10) -0.027(8) 0.022(8) -0.008(8)
C18 0.094(12) 0.052(10) 0.064(10) -0.004(9) 0.011(9) -0.012(8)
C19 0.078(11) 0.063(10) 0.073(10) 0.011(9) 0.020(9) -0.036(9)
C20 0.066(9) 0.042(8) 0.048(8) 0.003(7) 0.013(7) 0.008(7)
C21 0.030(7) 0.064(9) 0.039(7) -0.006(7) -0.001(6) -0.007(7)
C22 0.073(10) 0.079(11) 0.054(9) 0.004(9) 0.032(8) -0.013(8)
C23 0.089(11) 0.088(12) 0.051(9) 0.015(9) 0.043(8) 0.007(8)
C24 0.048(7) 0.092(10) 0.050(7) -0.007(9) 0.027(6) -0.002(10)
C25 0.056(8) 0.063(10) 0.031(6) 0.001(7) 0.014(6) -0.006(6)
C26 0.18(2) 0.132(19) 0.122(17) 0.061(18) 0.066(15) 0.046(16)
C27 0.14(2) 0.20(3) 0.28(4) 0.01(2) 0.03(2) 0.04(3)
C28 0.22(3) 0.081(18) 0.20(3) 0.06(2) 0.14(3) 0.05(2)
O 0.264(18) 0.138(14) 0.159(14) 0.091(13) 0.067(12) 0.044(12)

loop_
_atom_site_label
_atom_site_fract_x
_atom_site_fract_y
_atom_site_fract_z
_atom_site_U_iso_or_equiv
_atom_site_thermal_displace_type
_atom_site_calc_flag
_atom_site_refinement_flags
_atom_site_occupancy
_atom_site_disorder_group
_atom_site_type_symbol
Pt 0.45629(5) 0.17606(2) 0.75008(3) 0.03761(14) Uani d . 1 . Pt
Cl1 0.5875(3) 0.22068(14) 0.8850(2) 0.0622(10) Uani d . 1 . Cl
Cl2 0.2310(3) 0.28621(15) 0.8106(2) 0.0652(10) Uani d . 1 . Cl
P1 0.3166(3) 0.25628(13) 0.7109(2) 0.0402(8) Uani d . 1 . P
P2 0.3055(3) 0.13398(13) 0.6359(2) 0.0385(8) Uani d . 1 . P
N1 0.3806(9) 0.3123(4) 0.6718(6) 0.045(3) Uani d . 1 . N
N2 0.2626(10) 0.0642(4) 0.6362(6) 0.047(3) Uani d . 1 . N
N3 0.3396(8) 0.1411(4) 0.5393(6) 0.039(2) Uani d . 1 . N
C1 0.5834(11) 0.1022(5) 0.7891(7) 0.052(3) Uani d . 1 . C
H1A 0.6066(11) 0.1000(5) 0.8532(7) 0.067 Uiso calc R 1 . H
H1B 0.5249(11) 0.0688(5) 0.7664(7) 0.067 Uiso calc R 1 . H
C2 0.7229(14) 0.0948(6) 0.7632(8) 0.058(4) Uani d . 1 . C
C3 0.8164(13) 0.1493(6) 0.7869(9) 0.094(5) Uani d . 1 . C
H3A 0.762(3) 0.1828(8) 0.762(5) 0.122 Uiso calc R 1 . H
H3B 0.897(5) 0.1456(17) 0.764(5) 0.122 Uiso calc R 1 . H
H3C 0.848(7) 0.154(2) 0.8501(9) 0.122 Uiso calc R 1 . H
C4 0.8030(13) 0.0422(6) 0.8100(9) 0.091(6) Uani d . 1 . C
H4A 0.746(4) 0.0081(8) 0.792(4) 0.119 Uiso calc R 1 . H
H4B 0.823(8) 0.0472(17) 0.8729(9) 0.119 Uiso calc R 1 . H
H4C 0.890(4) 0.038(2) 0.794(5) 0.119 Uiso calc R 1 . H
C5 0.6970(12) 0.0844(6) 0.6632(8) 0.077(5) Uani d . 1 . C
H5A 0.652(7) 0.0475(15) 0.6476(12) 0.101 Uiso calc R 1 . H
H5B 0.7858(14) 0.085(3) 0.6487(12) 0.101 Uiso calc R 1 . H
H5C 0.637(7) 0.1144(19) 0.6308(8) 0.101 Uiso calc R 1 . H
C6 0.1586(10) 0.2353(4) 0.6242(7) 0.036(3) Uani d . 1 . C
H6 0.1783(10) 0.2418(4) 0.5670(7) 0.047 Uiso calc R 1 . H
C7 0.1384(10) 0.1708(5) 0.6332(7) 0.042(3) Uani d . 1 . C
H7 0.1220(10) 0.1647(5) 0.6914(7) 0.055 Uiso calc R 1 . H
C8 -0.0030(10) 0.1593(5) 0.5638(8) 0.056(4) Uani d . 1 . C
H8A 0.0102(10) 0.1559(5) 0.5050(8) 0.073 Uiso calc R 1 . H
H8B -0.0467(10) 0.1242(5) 0.5774(8) 0.073 Uiso calc R 1 . H
C9 -0.0926(11) 0.2120(5) 0.5699(8) 0.052(3) Uani d . 1 . C
H9A -0.1596(11) 0.2026(5) 0.6032(8) 0.067 Uiso calc R 1 . H
H9B -0.1451(11) 0.2246(5) 0.5111(8) 0.067 Uiso calc R 1 . H
C10 0.0075(11) 0.2596(5) 0.6167(8) 0.060(4) Uani d . 1 . C
H10A -0.0046(11) 0.2672(5) 0.6749(8) 0.078 Uiso calc R 1 . H
H10B -0.0090(11) 0.2950(5) 0.5824(8) 0.078 Uiso calc R 1 . H
C11 0.2938(12) 0.3616(5) 0.6269(8) 0.058(4) Uani d . 1 . C
H11A 0.2940(12) 0.3918(5) 0.6698(8) 0.075 Uiso calc R 1 . H
H11B 0.1968(12) 0.3490(5) 0.6021(8) 0.075 Uiso calc R 1 . H
C12 0.3509(15) 0.3855(6) 0.5538(9) 0.075(5) Uani d . 1 . C
H12A 0.3424(15) 0.3563(6) 0.5083(9) 0.097 Uiso calc R 1 . H
H12B 0.2947(15) 0.4186(6) 0.5271(9) 0.097 Uiso calc R 1 . H
C13 0.5027(14) 0.4033(6) 0.5879(9) 0.077(5) Uani d . 1 . C
H13A 0.5109(14) 0.4357(6) 0.6282(9) 0.101 Uiso calc R 1 . H
H13B 0.5389(14) 0.4152(6) 0.5390(9) 0.101 Uiso calc R 1 . H
C14 0.5885(14) 0.3518(6) 0.6362(10) 0.088(5) Uani d . 1 . C
H14A 0.5891(14) 0.3214(6) 0.5937(10) 0.115 Uiso calc R 1 . H
H14B 0.6855(14) 0.3638(6) 0.6624(10) 0.115 Uiso calc R 1 . H
C15 0.5292(11) 0.3283(7) 0.7074(7) 0.069(4) Uani d . 1 . C
H15A 0.5832(11) 0.2946(7) 0.7339(7) 0.089 Uiso calc R 1 . H
H15B 0.5377(11) 0.3572(7) 0.7533(7) 0.089 Uiso calc R 1 . H
C16 0.2003(12) 0.0425(5) 0.7060(7) 0.054(4) Uani d . 1 . C
H16A 0.1489(12) 0.0736(5) 0.7251(7) 0.070 Uiso calc R 1 . H
H16B 0.2754(12) 0.0300(5) 0.7568(7) 0.070 Uiso calc R 1 . H
C17 0.1017(13) -0.0071(5) 0.6726(8) 0.065(4) Uani d . 1 . C
H17A 0.0224(13) 0.0064(5) 0.6251(8) 0.085 Uiso calc R 1 . H
H17B 0.0647(13) -0.0211(5) 0.7200(8) 0.085 Uiso calc R 1 . H
C18 0.1738(14) -0.0562(6) 0.6389(9) 0.072(4) Uani d . 1 . C
H18A 0.1048(14) -0.0856(6) 0.6122(9) 0.094 Uiso calc R 1 . H
H18B 0.2444(14) -0.0737(6) 0.6878(9) 0.094 Uiso calc R 1 . H
C19 0.2447(13) -0.0328(6) 0.5699(8) 0.072(4) Uani d . 1 . C
H19A 0.3005(13) -0.0632(6) 0.5533(8) 0.093 Uiso calc R 1 . H
H19B 0.1726(13) -0.0210(6) 0.5171(8) 0.093 Uiso calc R 1 . H
C20 0.3388(12) 0.0179(5) 0.6065(7) 0.052(3) Uani d . 1 . C
H20A 0.4158(12) 0.0050(5) 0.6558(7) 0.068 Uiso calc R 1 . H
H20B 0.3794(12) 0.0327(5) 0.5611(7) 0.068 Uiso calc R 1 . H
C21 0.2431(10) 0.1198(5) 0.4561(7) 0.046(3) Uani d . 1 . C
H21A 0.1769(10) 0.1501(5) 0.4296(7) 0.060 Uiso calc R 1 . H
H21B 0.1893(10) 0.0873(5) 0.4688(7) 0.060 Uiso calc R 1 . H
C22 0.3241(13) 0.1009(6) 0.3909(8) 0.066(4) Uani d . 1 . C
H22A 0.3879(13) 0.0695(6) 0.4164(8) 0.086 Uiso calc R 1 . H
H22B 0.2580(13) 0.0867(6) 0.3371(8) 0.086 Uiso calc R 1 . H
C23 0.4085(14) 0.1509(6) 0.3685(8) 0.071(4) Uani d . 1 . C
H23A 0.3453(14) 0.1814(6) 0.3388(8) 0.092 Uiso calc R 1 . H
H23B 0.4639(14) 0.1379(6) 0.3296(8) 0.092 Uiso calc R 1 . H
C24 0.5072(11) 0.1736(6) 0.4569(7) 0.061(3) Uani d . 1 . C
H24A 0.5754(11) 0.1438(6) 0.4833(7) 0.079 Uiso calc R 1 . H
H24B 0.5590(11) 0.2070(6) 0.4452(7) 0.079 Uiso calc R 1 . H
C25 0.4238(11) 0.1903(5) 0.5215(7) 0.050(4) Uani d . 1 . C
H25A 0.4886(11) 0.2032(5) 0.5766(7) 0.064 Uiso calc R 1 . H
H25B 0.3611(11) 0.2222(5) 0.4971(7) 0.064 Uiso calc R 1 . H
C26 0.7594(19) 0.3703(9) 0.4338(12) 0.140(8) Uani d . 1 . C
H26A 0.781(11) 0.3431(11) 0.4819(16) 0.181 Uiso calc R 1 . H
H26B 0.809(9) 0.360(2) 0.391(6) 0.181 Uiso calc R 1 . H
H26C 0.659(3) 0.3698(15) 0.406(7) 0.181 Uiso calc R 1 . H
C27 0.914(2) 0.4339(11) 0.5490(18) 0.213(15) Uani d . 1 . C
H27A 1.002(4) 0.422(7) 0.539(4) 0.277 Uiso calc R 1 . H
H27B 0.894(10) 0.410(6) 0.594(4) 0.277 Uiso calc R 1 . H
H27C 0.921(12) 0.4735(18) 0.568(7) 0.277 Uiso calc R 1 . H
C28 0.802(3) 0.4281(11) 0.468(2) 0.152(12) Uani d . 1 . C
O 0.7377(18) 0.4686(7) 0.4288(10) 0.185(7) Uani d . 1 . O

loop_
_atom_type_symbol
_atom_type_description
_atom_type_scat_dispersion_real
_atom_type_scat_dispersion_imag
_atom_type_scat_source
C C 0.0033 0.0016 'International Tables Vol C Tables 4.2.6.8 and 6.1.1.4'
H H 0.0000 0.0000 'International Tables Vol C Tables 4.2.6.8 and 6.1.1.4'
Cl Cl 0.1484 0.1585 'International Tables Vol C Tables 4.2.6.8 and 6.1.1.4'
N N 0.0061 0.0033 'International Tables Vol C Tables 4.2.6.8 and 6.1.1.4'
P P 0.1023 0.0942 'International Tables Vol C Tables 4.2.6.8 and 6.1.1.4'
Pt Pt -1.7033 8.3905 'International Tables Vol C Tables 4.2.6.8 and 6.1.1.4'
O O 0.0106 0.0060 'International Tables Vol C Tables 4.2.6.8 and 6.1.1.4'

loop_
_geom_angle_atom_site_label_1
_geom_angle_atom_site_label_2
_geom_angle_atom_site_label_3
_geom_angle
_geom_angle_publ_flag
C1 Pt P2 95.2(3) yes
C1 Pt P1 178.6(3) yes
P2 Pt P1 85.39(11) yes
C1 Pt Cl1 87.7(3) yes
P2 Pt Cl1 170.37(11) yes
P1 Pt Cl1 91.51(11) yes
N1 P1 C6 105.5(5) yes
N1 P1 Cl2 107.2(3) yes
C6 P1 Cl2 102.2(4) yes
N1 P1 Pt 118.6(4) yes
C6 P1 Pt 108.1(3) yes
Cl2 P1 Pt 113.7(2) yes
N3 P2 N2 102.4(5) yes
N3 P2 C7 109.8(5) yes
N2 P2 C7 102.9(5) yes
N3 P2 Pt 116.2(3) yes
N2 P2 Pt 122.4(4) yes
C7 P2 Pt 102.1(4) yes
C15 N1 C11 111.8(9) ?
C15 N1 P1 120.4(8) ?
C11 N1 P1 123.9(7) ?
C20 N2 C16 110.0(9) ?
C20 N2 P2 123.9(8) ?
C16 N2 P2 119.1(7) ?
C21 N3 C25 110.3(8) ?
C21 N3 P2 122.6(7) ?
C25 N3 P2 121.1(7) ?
C2 C1 Pt 120.8(8) ?
C2 C1 H1A 107.1(6) ?
Pt C1 H1A 107.1(3) ?
C2 C1 H1B 107.1(7) ?
Pt C1 H1B 107.1(3) ?
H1A C1 H1B 106.8 ?
C4 C2 C5 106.6(10) ?
C4 C2 C3 110.0(12) ?
C5 C2 C3 107.1(11) ?
C4 C2 C1 109.9(10) ?
C5 C2 C1 112.1(11) ?
C3 C2 C1 111.1(10) ?
C2 C3 H3A 109.5(7) ?
C2 C3 H3B 109.5(7) ?
H3A C3 H3B 109.5 ?
C2 C3 H3C 109.5(7) ?
H3A C3 H3C 109.5 ?
H3B C3 H3C 109.5 ?
C2 C4 H4A 109.5(8) ?
C2 C4 H4B 109.5(7) ?
H4A C4 H4B 109.5 ?
C2 C4 H4C 109.5(7) ?
H4A C4 H4C 109.5 ?
H4B C4 H4C 109.5 ?
C2 C5 H5A 109.5(8) ?
C2 C5 H5B 109.5(7) ?
H5A C5 H5B 109.5 ?
C2 C5 H5C 109.5(7) ?
H5A C5 H5C 109.5 ?
H5B C5 H5C 109.5 ?
C7 C6 C10 102.4(9) ?
C7 C6 P1 107.3(7) ?
C10 C6 P1 123.8(8) ?
C7 C6 H6 107.5(6) ?
C10 C6 H6 107.5(6) ?
P1 C6 H6 107.5(3) ?
C6 C7 C8 102.7(8) ?
C6 C7 P2 108.6(7) ?
C8 C7 P2 124.4(8) ?
C6 C7 H7 106.7(6) ?
C8 C7 H7 106.7(6) ?
P2 C7 H7 106.7(3) ?
C9 C8 C7 104.1(9) ?
C9 C8 H8A 110.9(6) ?
C7 C8 H8A 110.9(6) ?
C9 C8 H8B 110.9(6) ?
C7 C8 H8B 110.9(6) ?
H8A C8 H8B 109.0 ?
C8 C9 C10 107.5(9) ?
C8 C9 H9A 110.2(6) ?
C10 C9 H9A 110.2(7) ?
C8 C9 H9B 110.2(6) ?
C10 C9 H9B 110.2(6) ?
H9A C9 H9B 108.5 ?
C9 C10 C6 104.6(9) ?
C9 C10 H10A 110.8(7) ?
C6 C10 H10A 110.8(6) ?
C9 C10 H10B 110.8(6) ?
C6 C10 H10B 110.8(6) ?
H10A C10 H10B 108.9 ?
N1 C11 C12 110.8(10) ?
N1 C11 H11A 109.5(6) ?
C12 C11 H11A 109.5(7) ?
N1 C11 H11B 109.5(6) ?
C12 C11 H11B 109.5(7) ?
H11A C11 H11B 108.1 ?
C13 C12 C11 111.8(11) ?
C13 C12 H12A 109.3(8) ?
C11 C12 H12A 109.3(7) ?
C13 C12 H12B 109.3(8) ?
C11 C12 H12B 109.3(7) ?
H12A C12 H12B 107.9 ?
C12 C13 C14 108.7(11) ?
C12 C13 H13A 109.9(8) ?
C14 C13 H13A 109.9(8) ?
C12 C13 H13B 110.0(7) ?
C14 C13 H13B 109.9(7) ?
H13A C13 H13B 108.3 ?
C15 C14 C13 112.2(12) ?
C15 C14 H14A 109.2(8) ?
C13 C14 H14A 109.2(8) ?
C15 C14 H14B 109.2(7) ?
C13 C14 H14B 109.2(7) ?
H14A C14 H14B 107.9 ?
N1 C15 C14 111.1(9) ?
N1 C15 H15A 109.4(7) ?
C14 C15 H15A 109.4(8) ?
N1 C15 H15B 109.4(6) ?
C14 C15 H15B 109.4(8) ?
H15A C15 H15B 108.0 ?
N2 C16 C17 111.0(10) ?
N2 C16 H16A 109.4(6) ?
C17 C16 H16A 109.4(7) ?
N2 C16 H16B 109.4(6) ?
C17 C16 H16B 109.4(7) ?
H16A C16 H16B 108.0 ?
C16 C17 C18 112.2(10) ?
C16 C17 H17A 109.2(7) ?
C18 C17 H17A 109.2(7) ?
C16 C17 H17B 109.2(7) ?
C18 C17 H17B 109.2(7) ?
H17A C17 H17B 107.9 ?
C17 C18 C19 109.2(11) ?
C17 C18 H18A 109.8(7) ?
C19 C18 H18A 109.8(7) ?
C17 C18 H18B 109.8(7) ?
C19 C18 H18B 109.8(7) ?
H18A C18 H18B 108.3 ?
C20 C19 C18 110.7(10) ?
C20 C19 H19A 109.5(7) ?
C18 C19 H19A 109.5(7) ?
C20 C19 H19B 109.5(7) ?
C18 C19 H19B 109.5(7) ?
H19A C19 H19B 108.1 ?
N2 C20 C19 112.3(10) ?
N2 C20 H20A 109.1(6) ?
C19 C20 H20A 109.1(7) ?
N2 C20 H20B 109.1(6) ?
C19 C20 H20B 109.1(7) ?
H20A C20 H20B 107.9 ?
N3 C21 C22 111.4(9) ?
N3 C21 H21A 109.4(6) ?
C22 C21 H21A 109.4(7) ?
N3 C21 H21B 109.4(6) ?
C22 C21 H21B 109.4(7) ?
H21A C21 H21B 108.0 ?
C23 C22 C21 110.8(10) ?
C23 C22 H22A 109.5(7) ?
C21 C22 H22A 109.5(7) ?
C23 C22 H22B 109.5(7) ?
C21 C22 H22B 109.5(6) ?
H22A C22 H22B 108.1 ?
C22 C23 C24 107.3(10) ?
C22 C23 H23A 110.2(7) ?
C24 C23 H23A 110.2(7) ?
C22 C23 H23B 110.2(6) ?
C24 C23 H23B 110.2(6) ?
H23A C23 H23B 108.5 ?
C25 C24 C23 111.3(9) ?
C25 C24 H24A 109.4(7) ?
C23 C24 H24A 109.4(7) ?
C25 C24 H24B 109.4(7) ?
C23 C24 H24B 109.4(7) ?
H24A C24 H24B 108.0 ?
N3 C25 C24 111.3(10) ?
N3 C25 H25A 109.4(5) ?
C24 C25 H25A 109.4(6) ?
N3 C25 H25B 109.4(5) ?
C24 C25 H25B 109.4(7) ?
H25A C25 H25B 108.0 ?
C28 C26 H26A 109.5(14) ?
C28 C26 H26B 109.5(12) ?
H26A C26 H26B 109.5 ?
C28 C26 H26C 109.5(15) ?
H26A C26 H26C 109.47(6) ?
H26B C26 H26C 109.5 ?
C28 C27 H27A 109.5(15) ?
C28 C27 H27B 109.5(16) ?
H27A C27 H27B 109.5 ?
C28 C27 H27C 109.5(17) ?
H27A C27 H27C 109.5 ?
H27B C27 H27C 109.5 ?
O C28 C27 123.(3) ?
O C28 C26 118.(3) ?
C27 C28 C26 119.(2) ?

loop_
_geom_bond_atom_site_label_1
_geom_bond_atom_site_label_2
_geom_bond_site_symmetry_2
_geom_bond_distance
_geom_bond_publ_flag
Pt C1 . 2.106(10) yes
Pt P2 . 2.213(3) yes
Pt P1 . 2.289(3) yes
Pt Cl1 . 2.391(3) yes
Cl2 P1 . 2.088(4) yes
P1 N1 . 1.632(9) yes
P1 C6 . 1.827(10) yes
P2 N3 . 1.648(9) yes
P2 N2 . 1.667(9) yes
P2 C7 . 1.840(10) yes
N1 C15 . 1.461(12) ?
N1 C11 . 1.481(13) ?
N2 C20 . 1.455(12) ?
N2 C16 . 1.483(12) ?
N3 C21 . 1.472(11) ?
N3 C25 . 1.480(12) ?
C1 C2 . 1.544(13) ?
C1 H1A . 0.97 ?
C1 H1B . 0.97 ?
C2 C4 . 1.52(2) ?
C2 C5 . 1.539(15) ?
C2 C3 . 1.54(2) ?
C3 H3A . 0.96 ?
C3 H3B . 0.96 ?
C3 H3C . 0.96 ?
C4 H4A . 0.96 ?
C4 H4B . 0.96 ?
C4 H4C . 0.96 ?
C5 H5A . 0.96 ?
C5 H5B . 0.96 ?
C5 H5C . 0.96 ?
C6 C7 . 1.517(14) ?
C6 C10 . 1.561(12) ?
C6 H6 . 0.98 ?
C7 C8 . 1.536(13) ?
C7 H7 . 0.98 ?
C8 C9 . 1.521(13) ?
C8 H8A . 0.97 ?
C8 H8B . 0.97 ?
C9 C10 . 1.524(14) ?
C9 H9A . 0.97 ?
C9 H9B . 0.97 ?
C10 H10A . 0.97 ?
C10 H10B . 0.97 ?
C11 C12 . 1.51(2) ?
C11 H11A . 0.97 ?
C11 H11B . 0.97 ?
C12 C13 . 1.498(15) ?
C12 H12A . 0.97 ?
C12 H12B . 0.97 ?
C13 C14 . 1.53(2) ?
C13 H13A . 0.97 ?
C13 H13B . 0.97 ?
C14 C15 . 1.497(14) ?
C14 H14A . 0.97 ?
C14 H14B . 0.97 ?
C15 H15A . 0.97 ?
C15 H15B . 0.97 ?
C16 C17 . 1.501(14) ?
C16 H16A . 0.97 ?
C16 H16B . 0.97 ?
C17 C18 . 1.509(15) ?
C17 H17A . 0.97 ?
C17 H17B . 0.97 ?
C18 C19 . 1.540(15) ?
C18 H18A . 0.97 ?
C18 H18B . 0.97 ?
C19 C20 . 1.507(14) ?
C19 H19A . 0.97 ?
C19 H19B . 0.97 ?
C20 H20A . 0.97 ?
C20 H20B . 0.97 ?
C21 C22 . 1.525(13) ?
C21 H21A . 0.97 ?
C21 H21B . 0.97 ?
C22 C23 . 1.520(15) ?
C22 H22A . 0.97 ?
C22 H22B . 0.97 ?
C23 C24 . 1.550(14) ?
C23 H23A . 0.97 ?
C23 H23B . 0.97 ?
C24 C25 . 1.519(12) ?
C24 H24A . 0.97 ?
C24 H24B . 0.97 ?
C25 H25A . 0.97 ?
C25 H25B . 0.97 ?
C26 C28 . 1.46(3) ?
C26 H26A . 0.96 ?
C26 H26B . 0.96 ?
C26 H26C . 0.96 ?
C27 C28 . 1.45(3) ?
C27 H27A . 0.96 ?
C27 H27B . 0.96 ?
C27 H27C . 0.96 ?
C28 O . 1.20(2) ?
